data_4318845
loop_
_publ_author_name
'Daniel R. Evans'
'Mingsheng Huang'
'James C. Fettinger'
'Tracie L. Williams'

_publ_contact_author_email de44@umail.umd.edu
_publ_contact_author_fax +1-301-314-9121
_publ_contact_author_name 'Prof Daniel R. Evans'
_publ_contact_author_phone +1-301-405-8436
_publ_section_title
;
 Synthesis and Characterization of Diametrically Substituted
 Tetra-O-n-butylcalix[4]arene Ligands and Their Chelated Complexes of
 Titanium, Molybdenum, and Palladium
;
_journal_name_full 'Inorganic Chemistry'
_journal_page_first 5986
_journal_page_last 6000
_journal_paper_doi 10.1021/ic020446b
_journal_volume 41
_journal_year 2002
_chemical_formula_sum 'C46 H56 O6'
_chemical_formula_weight 704.91
_chemical_name_common '5,17-(CHO)2-nBu4Clx, 6'
_chemical_name_systematic
;
  ?
;
_space_group_IT_number 61
_symmetry_cell_setting orthorhombic
_symmetry_space_group_name_Hall '-P 2ac 2ab'
_symmetry_space_group_name_H-M 'P b c a'
_atom_sites_solution_hydrogens geom
_atom_sites_solution_primary direct
_atom_sites_solution_secondary difmap
_audit_creation_method SHELXL-97
_cell_angle_alpha 90.00
_cell_angle_beta 90.00
_cell_angle_gamma 90.00
_cell_formula_units_Z 8
_cell_length_a 14.515(3)
_cell_length_b 17.855(5)
_cell_length_c 31.249(7)
_cell_measurement_temperature 223(2)
_cell_measurement_theta_max 25.0
_cell_measurement_theta_min 1.92
_cell_volume 8099(3)
_computing_cell_refinement 'Bruker SMART'
_computing_data_collection 'Bruker SMART'
_computing_data_reduction 'Bruker SHELXTL'
_computing_molecular_graphics 'Bruker SHELXTL'
_computing_publication_material 'Bruker SHELXTL'
_computing_structure_refinement 'SHELXL-97 (Sheldrick, 1997)'
_computing_structure_solution 'SHELXS-97 (Sheldrick, 1990)'
_diffrn_ambient_temperature 223(2)
_diffrn_measured_fraction_theta_full 0.999
_diffrn_measured_fraction_theta_max 0.999
_diffrn_measurement_device_type 'CCD area detector'
_diffrn_measurement_method 'phi and omega scans'
_diffrn_radiation_monochromator graphite
_diffrn_radiation_source 'fine-focus sealed tube'
_diffrn_radiation_type MoK\a
_diffrn_radiation_wavelength 0.71073
_diffrn_reflns_av_R_equivalents 0.0677
_diffrn_reflns_av_sigmaI/netI 0.0308
_diffrn_reflns_limit_h_max 17
_diffrn_reflns_limit_h_min -17
_diffrn_reflns_limit_k_max 21
_diffrn_reflns_limit_k_min -21
_diffrn_reflns_limit_l_max 37
_diffrn_reflns_limit_l_min -37
_diffrn_reflns_number 75899
_diffrn_reflns_theta_full 25.00
_diffrn_reflns_theta_max 25.00
_diffrn_reflns_theta_min 1.92
_exptl_absorpt_coefficient_mu 0.075
_exptl_absorpt_correction_T_max 0.9837
_exptl_absorpt_correction_T_min 0.9685
_exptl_absorpt_correction_type 'Empirical, SADABS'
_exptl_crystal_colour Colorless
_exptl_crystal_density_diffrn 1.156
_exptl_crystal_density_method 'not measured'
_exptl_crystal_description Block
_exptl_crystal_F_000 3040
_exptl_crystal_size_max 0.43
_exptl_crystal_size_mid 0.22
_exptl_crystal_size_min 0.22
_refine_diff_density_max 0.185
_refine_diff_density_min -0.154
_refine_diff_density_rms 0.032
_refine_ls_extinction_coef 0.00016(18)
_refine_ls_extinction_expression Fc^*^=kFc[1+0.001xFc^2^\l^3^/sin(2\q)]^-1/4^
_refine_ls_extinction_method SHELXL
_refine_ls_goodness_of_fit_ref 1.022
_refine_ls_hydrogen_treatment mixed
_refine_ls_matrix_type full
_refine_ls_number_parameters 581
_refine_ls_number_reflns 7123
_refine_ls_number_restraints 6
_refine_ls_restrained_S_all 1.026
_refine_ls_R_factor_all 0.0898
_refine_ls_R_factor_gt 0.0470
_refine_ls_shift/su_max 0.006
_refine_ls_shift/su_mean 0.001
_refine_ls_structure_factor_coef Fsqd
_refine_ls_weighting_details 'calc w=1/[\s^2^(Fo^2^)+(0.0789P)^2^+1.4000P] where P=(Fo^2^+2Fc^2^)/3'
_refine_ls_weighting_scheme calc
_refine_ls_wR_factor_gt 0.1236
_refine_ls_wR_factor_ref 0.1568
_reflns_number_gt 4246
_reflns_number_total 7123
_reflns_threshold_expression >2sigma(I)
_cod_data_source_file ic020446b_10.cif
_cod_data_source_block 6
_cod_depositor_comments
;
The following automatic conversions were performed:

'_symmetry_cell_setting' value 'Orthorhombic' changed to
'orthorhombic' according to the built-in table from CIF Core
dictionary named 'cif_core.dic' version 2.4.1 from 2010-06-29.

Automatic conversion script
Id: cif_fix_values 1646 2011-03-28 12:23:43Z adriana 
;
_cod_database_code 4318845

loop_
_symmetry_equiv_pos_as_xyz
'x, y, z'
'-x+1/2, -y, z+1/2'
'-x, y+1/2, -z+1/2'
'x+1/2, -y+1/2, -z'
'-x, -y, -z'
'x-1/2, y, -z-1/2'
'x, -y-1/2, z-1/2'
'-x-1/2, y-1/2, z'

loop_
_atom_site_label
_atom_site_type_symbol
_atom_site_fract_x
_atom_site_fract_y
_atom_site_fract_z
_atom_site_U_iso_or_equiv
_atom_site_adp_type
_atom_site_occupancy
_atom_site_symmetry_multiplicity
_atom_site_calc_flag
_atom_site_refinement_flags
_atom_site_disorder_assembly
_atom_site_disorder_group
C1 C 0.20123(16) 0.18159(11) 0.32009(8) 0.0594(6) Uani 1 1 d . . .
C2 C 0.26699(15) 0.24038(12) 0.33700(8) 0.0642(6) Uani 1 1 d . . .
H2A H 0.3289 0.2311 0.3257 0.077 Uiso 1 1 calc R . .
H2B H 0.2699 0.2371 0.3683 0.077 Uiso 1 1 calc R . .
C3 C 0.23552(14) 0.31835(11) 0.32396(7) 0.0532(5) Uani 1 1 d . . .
C4 C 0.21290(13) 0.33283(11) 0.28176(7) 0.0516(5) Uani 1 1 d . . .
H4 H 0.2199 0.2947 0.2613 0.062 Uiso 1 1 calc R . .
C5 C 0.17987(13) 0.40280(11) 0.26884(7) 0.0497(5) Uani 1 1 d . . .
C6 C 0.16470(14) 0.45773(11) 0.29964(7) 0.0550(6) Uani 1 1 d . . .
H6 H 0.1398 0.5040 0.2913 0.066 Uiso 1 1 calc R . .
C7 C 0.18547(14) 0.44581(11) 0.34231(7) 0.0543(5) Uani 1 1 d . . .
C8 C 0.16084(16) 0.50522(13) 0.37527(8) 0.0661(6) Uani 1 1 d . . .
H8A H 0.1735 0.4863 0.4041 0.079 Uiso 1 1 calc R . .
H8B H 0.1986 0.5500 0.3707 0.079 Uiso 1 1 calc R . .
C9 C 0.05979(16) 0.52505(12) 0.37126(7) 0.0591(6) Uani 1 1 d . . .
C10 C 0.03028(19) 0.59389(13) 0.35465(8) 0.0718(7) Uani 1 1 d . . .
H10 H 0.0737 0.6322 0.3503 0.086 Uiso 1 1 calc R . .
C11 C -0.0606(2) 0.60681(13) 0.34458(9) 0.0772(8) Uani 1 1 d . . .
H11 H -0.0793 0.6543 0.3349 0.093 Uiso 1 1 calc R . .
C12 C -0.12459(18) 0.54972(13) 0.34879(8) 0.0691(7) Uani 1 1 d . . .
H12 H -0.1860 0.5579 0.3404 0.083 Uiso 1 1 calc R . .
C13 C -0.09896(16) 0.48055(12) 0.36525(7) 0.0566(6) Uani 1 1 d . . .
C14 C -0.16361(15) 0.41376(12) 0.36421(7) 0.0600(6) Uani 1 1 d . . .
H14A H -0.2260 0.4306 0.3570 0.072 Uiso 1 1 calc R . .
H14B H -0.1657 0.3903 0.3925 0.072 Uiso 1 1 calc R . .
C15 C -0.13081(13) 0.35670(11) 0.33114(7) 0.0524(5) Uani 1 1 d . . .
C16 C -0.10538(14) 0.37910(12) 0.29031(7) 0.0542(6) Uani 1 1 d . . .
H16 H -0.1108 0.4299 0.2828 0.065 Uiso 1 1 calc R . .
C17 C -0.07209(14) 0.32854(12) 0.26004(7) 0.0535(5) Uani 1 1 d . . .
C18 C -0.05972(14) 0.25399(12) 0.27198(7) 0.0553(6) Uani 1 1 d . . .
H18 H -0.0355 0.2199 0.2520 0.066 Uiso 1 1 calc R . .
C19 C -0.08233(14) 0.22892(12) 0.31267(7) 0.0537(5) Uani 1 1 d . . .
C20 C -0.05787(16) 0.14920(12) 0.32576(8) 0.0651(6) Uani 1 1 d . . .
H20A H -0.0692 0.1423 0.3564 0.078 Uiso 1 1 calc R . .
H20B H -0.0962 0.1135 0.3100 0.078 Uiso 1 1 calc R . .
C21 C 0.04313(16) 0.13539(11) 0.31587(8) 0.0605(6) Uani 1 1 d . . .
C22 C 0.0708(2) 0.08790(13) 0.28255(8) 0.0731(7) Uani 1 1 d . . .
H22 H 0.0270 0.0569 0.2692 0.088 Uiso 1 1 calc R . .
C23 C 0.1607(2) 0.08606(14) 0.26915(9) 0.0794(8) Uani 1 1 d . . .
H23 H 0.1786 0.0518 0.2479 0.095 Uiso 1 1 calc R . .
C24 C 0.22534(19) 0.13432(13) 0.28669(8) 0.0717(7) Uani 1 1 d . . .
H24 H 0.2858 0.1350 0.2759 0.086 Uiso 1 1 calc R . .
C25 C 0.11086(16) 0.17887(11) 0.33553(7) 0.0557(6) Uani 1 1 d . . .
O25 O 0.08716(10) 0.22627(8) 0.36875(5) 0.0621(4) Uani 1 1 d . . .
C26 C -0.12063(14) 0.28084(12) 0.34129(7) 0.0524(5) Uani 1 1 d . A .
O26 O -0.14689(11) 0.25656(8) 0.38168(5) 0.0634(4) Uani 1 1 d . . .
C27 C -0.00777(16) 0.47046(11) 0.37837(7) 0.0540(5) Uani 1 1 d . B .
O27 O 0.01774(10) 0.40174(8) 0.39472(5) 0.0636(4) Uani 1 1 d . . .
C28 C 0.22538(14) 0.37676(12) 0.35372(7) 0.0554(6) Uani 1 1 d . C .
O28 O 0.24971(11) 0.36563(9) 0.39599(5) 0.0691(5) Uani 1 1 d . . .
C29 C 0.07106(18) 0.18961(15) 0.40918(8) 0.0773(7) Uani 1 1 d . . .
H29A H 0.0373 0.1430 0.4040 0.093 Uiso 1 1 calc R . .
H29B H 0.0319 0.2219 0.4269 0.093 Uiso 1 1 calc R . .
C30 C 0.15690(18) 0.17195(16) 0.43342(8) 0.0784(7) Uani 1 1 d . . .
H30A H 0.1914 0.2184 0.4382 0.094 Uiso 1 1 calc R . .
H30B H 0.1955 0.1386 0.4161 0.094 Uiso 1 1 calc R . .
C31 C 0.1377(2) 0.13475(19) 0.47655(9) 0.0962(9) Uani 1 1 d . . .
H31A H 0.1042 0.1701 0.4948 0.115 Uiso 1 1 calc R . .
H31B H 0.0980 0.0910 0.4720 0.115 Uiso 1 1 calc R . .
C32 C 0.2243(3) 0.1102(2) 0.49926(12) 0.1326(13) Uani 1 1 d . . .
H32A H 0.2575 0.0748 0.4814 0.199 Uiso 1 1 calc R . .
H32B H 0.2082 0.0865 0.5262 0.199 Uiso 1 1 calc R . .
H32C H 0.2629 0.1534 0.5048 0.199 Uiso 1 1 calc R . .
C33 C -0.2381(7) 0.2273(6) 0.3834(4) 0.080(4) Uani 0.77 1 d P A 1
H33A H -0.2444 0.1868 0.3624 0.096 Uiso 0.77 1 calc PR A 1
H33B H -0.2820 0.2669 0.3757 0.096 Uiso 0.77 1 calc PR A 1
C34 C -0.2609(9) 0.1978(10) 0.4277(5) 0.102(4) Uani 0.77 1 d P A 1
H34A H -0.2543 0.2381 0.4488 0.123 Uiso 0.77 1 calc PR A 1
H34B H -0.3249 0.1804 0.4284 0.123 Uiso 0.77 1 calc PR A 1
C35 C -0.1978(5) 0.1345(5) 0.4390(3) 0.115(2) Uani 0.77 1 d P A 1
H35A H -0.2013 0.0964 0.4165 0.138 Uiso 0.77 1 calc PR A 1
H35B H -0.1344 0.1533 0.4398 0.138 Uiso 0.77 1 calc PR A 1
C36 C -0.2194(5) 0.0991(4) 0.4805(2) 0.174(3) Uani 0.77 1 d P A 1
H36A H -0.1756 0.0592 0.4861 0.261 Uiso 0.77 1 calc PR A 1
H36B H -0.2812 0.0786 0.4796 0.261 Uiso 0.77 1 calc PR A 1
H36C H -0.2155 0.1363 0.5031 0.261 Uiso 0.77 1 calc PR A 1
C33B C -0.2415(17) 0.2220(19) 0.3785(12) 0.067(9) Uani 0.23 1 d P A 2
H33C H -0.2837 0.2544 0.3625 0.080 Uiso 0.23 1 calc PR A 2
H33D H -0.2389 0.1728 0.3646 0.080 Uiso 0.23 1 calc PR A 2
C34B C -0.268(3) 0.216(4) 0.4209(16) 0.107(14) Uani 0.23 1 d P A 2
H34C H -0.3263 0.1877 0.4200 0.128 Uiso 0.23 1 calc PR A 2
H34D H -0.2846 0.2667 0.4295 0.128 Uiso 0.23 1 calc PR A 2
C35B C -0.2130(13) 0.1813(9) 0.4616(4) 0.087(5) Uani 0.23 1 d P A 2
H35C H -0.1511 0.2027 0.4644 0.104 Uiso 0.23 1 calc PR A 2
H35D H -0.2470 0.1883 0.4884 0.104 Uiso 0.23 1 calc PR A 2
C36B C -0.210(2) 0.0963(17) 0.4476(9) 0.137(10) Uani 0.23 1 d P A 2
H36D H -0.1709 0.0685 0.4673 0.206 Uiso 0.23 1 calc PR A 2
H36E H -0.1850 0.0925 0.4189 0.206 Uiso 0.23 1 calc PR A 2
H36F H -0.2716 0.0757 0.4482 0.206 Uiso 0.23 1 calc PR A 2
C37 C 0.0479(4) 0.3963(2) 0.43744(15) 0.0760(11) Uani 0.68 1 d P B 1
H37A H 0.0728 0.4447 0.4466 0.091 Uiso 0.68 1 calc PR B 1
H37B H 0.0975 0.3592 0.4392 0.091 Uiso 0.68 1 calc PR B 1
C38 C -0.0279(4) 0.3741(3) 0.46679(18) 0.0996(18) Uani 0.68 1 d P B 1
H38A H -0.0573 0.3286 0.4558 0.119 Uiso 0.68 1 calc PR B 1
H38B H -0.0744 0.4139 0.4674 0.119 Uiso 0.68 1 calc PR B 1
C39 C 0.0067(4) 0.3592(6) 0.5134(2) 0.100(2) Uani 0.68 1 d P B 1
H39A H 0.0687 0.3377 0.5117 0.121 Uiso 0.68 1 calc PR B 1
H39B H 0.0121 0.4076 0.5280 0.121 Uiso 0.68 1 calc PR B 1
C40 C -0.0478(11) 0.3117(8) 0.5391(4) 0.183(7) Uani 0.68 1 d P B 1
H40A H -0.0230 0.3105 0.5679 0.274 Uiso 0.68 1 calc PR B 1
H40B H -0.0474 0.2615 0.5271 0.274 Uiso 0.68 1 calc PR B 1
H40C H -0.1106 0.3304 0.5398 0.274 Uiso 0.68 1 calc PR B 1
C37B C -0.0233(9) 0.3946(6) 0.4406(3) 0.080(3) Uani 0.32 1 d P B 2
H37C H -0.0717 0.4323 0.4443 0.096 Uiso 0.32 1 calc PR B 2
H37D H -0.0518 0.3451 0.4437 0.096 Uiso 0.32 1 calc PR B 2
C38B C 0.0447(7) 0.4042(6) 0.4739(3) 0.090(3) Uani 0.32 1 d P B 2
H38C H 0.0739 0.4535 0.4712 0.108 Uiso 0.32 1 calc PR B 2
H38D H 0.0926 0.3658 0.4712 0.108 Uiso 0.32 1 calc PR B 2
C39B C -0.0027(16) 0.3975(7) 0.5180(5) 0.130(8) Uani 0.32 1 d P B 2
H39C H -0.0639 0.4207 0.5172 0.156 Uiso 0.32 1 calc PR B 2
H39D H 0.0342 0.4223 0.5401 0.156 Uiso 0.32 1 calc PR B 2
C40B C -0.0109(18) 0.3104(9) 0.5276(7) 0.107(7) Uani 0.32 1 d P B 2
H40D H -0.0495 0.3028 0.5526 0.161 Uiso 0.32 1 calc PR B 2
H40E H 0.0499 0.2899 0.5330 0.161 Uiso 0.32 1 calc PR B 2
H40F H -0.0382 0.2853 0.5032 0.161 Uiso 0.32 1 calc PR B 2
C41 C 0.3504(12) 0.3679(9) 0.4039(5) 0.157(6) Uani 0.56 1 d PD C 1
H41A H 0.3644 0.3430 0.4311 0.188 Uiso 0.56 1 calc PR C 1
H41B H 0.3827 0.3410 0.3810 0.188 Uiso 0.56 1 calc PR C 1
C42 C 0.3826(10) 0.4460(11) 0.4054(5) 0.146(6) Uani 0.56 1 d PD C 1
H42A H 0.3410 0.4752 0.4236 0.175 Uiso 0.56 1 calc PR C 1
H42B H 0.3803 0.4673 0.3766 0.175 Uiso 0.56 1 calc PR C 1
C43 C 0.4864(5) 0.4528(5) 0.4237(3) 0.110(3) Uani 0.56 1 d PD C 1
H43A H 0.5014 0.5057 0.4285 0.132 Uiso 0.56 1 calc PR C 1
H43B H 0.4907 0.4267 0.4512 0.132 Uiso 0.56 1 calc PR C 1
C44 C 0.5525(8) 0.4202(8) 0.3934(3) 0.188(6) Uani 0.56 1 d PD C 1
H44A H 0.6147 0.4324 0.4024 0.282 Uiso 0.56 1 calc PR C 1
H44B H 0.5415 0.4405 0.3651 0.282 Uiso 0.56 1 calc PR C 1
H44C H 0.5451 0.3662 0.3928 0.282 Uiso 0.56 1 calc PR C 1
C41B C 0.3486(7) 0.3629(5) 0.4032(3) 0.053(3) Uani 0.44 1 d PD C 2
H41C H 0.3584 0.3377 0.4307 0.063 Uiso 0.44 1 calc PR C 2
H41D H 0.3750 0.3304 0.3811 0.063 Uiso 0.44 1 calc PR C 2
C42B C 0.4009(10) 0.4289(11) 0.4039(4) 0.107(6) Uani 0.44 1 d PD C 2
H42C H 0.3770 0.4628 0.4259 0.129 Uiso 0.44 1 calc PR C 2
H42D H 0.3962 0.4542 0.3761 0.129 Uiso 0.44 1 calc PR C 2
C43B C 0.5025(8) 0.4103(6) 0.4134(4) 0.105(3) Uani 0.44 1 d PD C 2
H43C H 0.5095 0.3970 0.4436 0.126 Uiso 0.44 1 calc PR C 2
H43D H 0.5218 0.3672 0.3961 0.126 Uiso 0.44 1 calc PR C 2
C44B C 0.5599(7) 0.4743(7) 0.4035(4) 0.135(4) Uani 0.44 1 d PD C 2
H44D H 0.6242 0.4610 0.4075 0.202 Uiso 0.44 1 calc PR C 2
H44E H 0.5441 0.5155 0.4224 0.202 Uiso 0.44 1 calc PR C 2
H44F H 0.5499 0.4892 0.3740 0.202 Uiso 0.44 1 calc PR C 2
C45 C 0.16375(15) 0.41742(13) 0.22337(8) 0.0604(6) Uani 1 1 d . . .
H45A H 0.1679 0.3765 0.2046 0.073 Uiso 1 1 calc R . .
O45 O 0.14549(13) 0.47788(10) 0.20794(6) 0.0836(5) Uani 1 1 d . . .
C46 C -0.04885(16) 0.35352(14) 0.21693(8) 0.0645(6) Uani 1 1 d . . .
H46A H -0.0587 0.4043 0.2103 0.077 Uiso 1 1 calc R . .
O46 O -0.01762(12) 0.31354(10) 0.18880(6) 0.0798(5) Uani 1 1 d . . .

loop_
_atom_site_aniso_label
_atom_site_aniso_U_11
_atom_site_aniso_U_22
_atom_site_aniso_U_33
_atom_site_aniso_U_23
_atom_site_aniso_U_13
_atom_site_aniso_U_12
C1 0.0630(15) 0.0430(12) 0.0723(15) 0.0099(11) -0.0018(12) 0.0095(10)
C2 0.0544(13) 0.0567(14) 0.0815(16) 0.0128(12) -0.0019(12) 0.0063(11)
C3 0.0427(12) 0.0495(12) 0.0673(15) 0.0036(11) -0.0012(10) -0.0004(9)
C4 0.0440(11) 0.0461(12) 0.0647(14) -0.0017(10) 0.0027(10) -0.0017(9)
C5 0.0417(11) 0.0455(12) 0.0619(14) 0.0013(10) 0.0011(10) -0.0019(9)
C6 0.0511(13) 0.0402(12) 0.0738(16) 0.0018(11) 0.0004(11) -0.0035(9)
C7 0.0464(12) 0.0472(12) 0.0693(15) -0.0072(11) 0.0018(11) -0.0100(10)
C8 0.0654(15) 0.0585(14) 0.0743(16) -0.0134(12) 0.0033(12) -0.0158(12)
C9 0.0691(15) 0.0462(13) 0.0620(14) -0.0141(11) 0.0118(12) -0.0085(11)
C10 0.0856(19) 0.0450(14) 0.0849(18) -0.0091(12) 0.0250(14) -0.0093(12)
C11 0.093(2) 0.0469(14) 0.092(2) -0.0013(13) 0.0185(16) 0.0115(13)
C12 0.0706(16) 0.0564(15) 0.0802(17) -0.0051(13) 0.0103(13) 0.0126(12)
C13 0.0618(14) 0.0483(13) 0.0597(14) -0.0085(10) 0.0090(11) 0.0020(10)
C14 0.0526(13) 0.0569(14) 0.0706(15) -0.0064(11) 0.0056(11) -0.0002(10)
C15 0.0412(11) 0.0523(13) 0.0636(14) -0.0026(11) -0.0056(10) -0.0043(9)
C16 0.0484(12) 0.0483(12) 0.0659(15) 0.0019(11) -0.0058(10) -0.0010(10)
C17 0.0483(12) 0.0527(13) 0.0596(14) -0.0001(11) -0.0051(10) -0.0028(10)
C18 0.0507(12) 0.0511(13) 0.0639(15) -0.0073(11) -0.0060(11) -0.0033(10)
C19 0.0489(12) 0.0459(12) 0.0662(15) 0.0007(11) -0.0092(10) -0.0075(9)
C20 0.0682(15) 0.0449(13) 0.0822(17) 0.0024(11) -0.0069(13) -0.0103(11)
C21 0.0701(15) 0.0358(11) 0.0756(16) 0.0041(11) -0.0066(12) 0.0009(11)
C22 0.091(2) 0.0427(13) 0.0856(18) -0.0080(12) -0.0123(15) 0.0060(12)
C23 0.101(2) 0.0521(15) 0.0853(19) -0.0087(13) 0.0021(16) 0.0183(15)
C24 0.0767(17) 0.0541(14) 0.0843(18) 0.0073(13) 0.0072(14) 0.0167(13)
C25 0.0644(14) 0.0363(11) 0.0665(14) 0.0035(11) -0.0016(12) 0.0050(10)
O25 0.0643(10) 0.0504(9) 0.0716(11) -0.0025(8) -0.0008(8) -0.0011(7)
C26 0.0469(12) 0.0516(13) 0.0587(14) 0.0016(11) -0.0041(10) -0.0106(10)
O26 0.0639(11) 0.0610(10) 0.0654(10) 0.0045(8) -0.0011(8) -0.0166(8)
C27 0.0637(14) 0.0431(12) 0.0552(13) -0.0081(10) 0.0065(11) -0.0032(10)
O27 0.0667(10) 0.0505(9) 0.0735(11) 0.0064(8) -0.0083(8) -0.0066(7)
C28 0.0441(12) 0.0626(14) 0.0596(14) 0.0019(11) -0.0012(10) -0.0078(10)
O28 0.0584(10) 0.0849(12) 0.0642(10) 0.0016(8) -0.0065(8) -0.0032(8)
C29 0.0750(17) 0.0808(18) 0.0761(18) -0.0051(14) 0.0050(14) -0.0022(14)
C30 0.0794(18) 0.0772(18) 0.0786(18) -0.0019(14) -0.0013(14) 0.0006(14)
C31 0.107(2) 0.106(2) 0.0760(19) 0.0033(17) 0.0015(17) -0.0020(18)
C32 0.152(3) 0.138(3) 0.108(3) 0.028(2) -0.021(2) 0.009(3)
C33 0.071(6) 0.076(5) 0.093(7) 0.005(4) -0.002(4) -0.006(4)
C34 0.098(5) 0.121(7) 0.088(11) 0.033(7) 0.015(6) -0.029(4)
C35 0.105(4) 0.146(8) 0.093(5) 0.041(5) 0.003(3) -0.026(5)
C36 0.212(7) 0.185(6) 0.126(5) 0.074(5) 0.008(5) -0.010(5)
C33B 0.030(11) 0.11(2) 0.057(12) -0.005(11) 0.023(8) -0.047(11)
C34B 0.118(17) 0.15(3) 0.052(12) 0.066(17) -0.033(11) -0.06(2)
C35B 0.124(12) 0.095(10) 0.041(7) -0.010(8) 0.015(8) -0.031(9)
C36B 0.17(2) 0.15(3) 0.097(16) 0.064(18) 0.029(15) 0.009(17)
C37 0.076(3) 0.075(3) 0.077(3) 0.010(2) -0.009(3) -0.012(2)
C38 0.105(4) 0.121(4) 0.072(3) -0.009(3) 0.015(3) -0.051(3)
C39 0.100(4) 0.121(7) 0.081(5) 0.017(5) -0.010(3) -0.007(5)
C40 0.224(14) 0.210(12) 0.114(7) 0.021(6) -0.011(7) -0.064(9)
C37B 0.061(7) 0.102(8) 0.077(7) 0.024(6) 0.013(6) 0.008(5)
C38B 0.085(7) 0.101(7) 0.084(8) -0.026(6) -0.007(5) -0.006(6)
C39B 0.27(2) 0.056(8) 0.066(7) -0.014(7) 0.035(8) 0.015(9)
C40B 0.163(18) 0.064(9) 0.094(13) 0.019(7) -0.074(14) -0.014(8)
C41 0.112(12) 0.237(18) 0.121(13) -0.002(11) -0.020(9) -0.039(11)
C42 0.085(8) 0.120(7) 0.234(14) -0.009(7) -0.059(7) -0.009(7)
C43 0.073(4) 0.092(5) 0.166(7) -0.017(6) -0.016(4) -0.005(4)
C44 0.157(9) 0.270(15) 0.137(8) -0.097(9) 0.042(6) -0.115(10)
C41B 0.045(6) 0.068(5) 0.046(6) 0.002(4) -0.013(4) 0.019(5)
C42B 0.050(5) 0.200(18) 0.072(6) 0.037(7) -0.022(4) -0.052(9)
C43B 0.113(8) 0.077(6) 0.125(9) 0.011(6) -0.018(6) -0.013(6)
C44B 0.075(6) 0.173(11) 0.155(10) 0.004(8) -0.004(6) -0.038(6)
C45 0.0531(13) 0.0560(14) 0.0721(16) -0.0004(12) -0.0005(11) 0.0033(11)
O45 0.1045(14) 0.0643(11) 0.0818(12) 0.0147(9) -0.0084(10) 0.0170(10)
C46 0.0614(15) 0.0627(15) 0.0693(16) 0.0030(13) -0.0026(12) -0.0019(12)
O46 0.0834(12) 0.0861(13) 0.0699(11) 0.0002(10) 0.0093(9) 0.0022(10)

loop_
_atom_type_symbol
_atom_type_description
_atom_type_scat_dispersion_real
_atom_type_scat_dispersion_imag
_atom_type_scat_source
C C 0.0033 0.0016 'International Tables Vol C Tables 4.2.6.8 and 6.1.1.4'
H H 0.0000 0.0000 'International Tables Vol C Tables 4.2.6.8 and 6.1.1.4'
O O 0.0106 0.0060 'International Tables Vol C Tables 4.2.6.8 and 6.1.1.4'

loop_
_geom_angle_atom_site_label_1
_geom_angle_atom_site_label_2
_geom_angle_atom_site_label_3
_geom_angle
_geom_angle_site_symmetry_1
_geom_angle_site_symmetry_3
_geom_angle_publ_flag
C24 C1 C25 118.4(2) . . ?
C24 C1 C2 121.7(2) . . ?
C25 C1 C2 119.7(2) . . ?
C1 C2 C3 110.60(18) . . ?
C1 C2 H2A 109.5 . . ?
C3 C2 H2A 109.5 . . ?
C1 C2 H2B 109.5 . . ?
C3 C2 H2B 109.5 . . ?
H2A C2 H2B 108.1 . . ?
C4 C3 C28 117.87(19) . . ?
C4 C3 C2 119.8(2) . . ?
C28 C3 C2 122.2(2) . . ?
C3 C4 C5 121.6(2) . . ?
C3 C4 H4 119.2 . . ?
C5 C4 H4 119.2 . . ?
C6 C5 C4 119.0(2) . . ?
C6 C5 C45 121.36(19) . . ?
C4 C5 C45 119.64(19) . . ?
C7 C6 C5 121.6(2) . . ?
C7 C6 H6 119.2 . . ?
C5 C6 H6 119.2 . . ?
C6 C7 C28 117.9(2) . . ?
C6 C7 C8 119.6(2) . . ?
C28 C7 C8 122.4(2) . . ?
C9 C8 C7 109.55(18) . . ?
C9 C8 H8A 109.8 . . ?
C7 C8 H8A 109.8 . . ?
C9 C8 H8B 109.8 . . ?
C7 C8 H8B 109.8 . . ?
H8A C8 H8B 108.2 . . ?
C27 C9 C10 117.1(2) . . ?
C27 C9 C8 120.2(2) . . ?
C10 C9 C8 122.1(2) . . ?
C11 C10 C9 121.7(2) . . ?
C11 C10 H10 119.2 . . ?
C9 C10 H10 119.2 . . ?
C10 C11 C12 119.8(2) . . ?
C10 C11 H11 120.1 . . ?
C12 C11 H11 120.1 . . ?
C11 C12 C13 120.7(2) . . ?
C11 C12 H12 119.7 . . ?
C13 C12 H12 119.7 . . ?
C12 C13 C27 118.5(2) . . ?
C12 C13 C14 121.7(2) . . ?
C27 C13 C14 119.39(19) . . ?
C13 C14 C15 110.24(17) . . ?
C13 C14 H14A 109.6 . . ?
C15 C14 H14A 109.6 . . ?
C13 C14 H14B 109.6 . . ?
C15 C14 H14B 109.6 . . ?
H14A C14 H14B 108.1 . . ?
C16 C15 C26 117.4(2) . . ?
C16 C15 C14 120.86(19) . . ?
C26 C15 C14 121.7(2) . . ?
C15 C16 C17 122.0(2) . . ?
C15 C16 H16 119.0 . . ?
C17 C16 H16 119.0 . . ?
C18 C17 C16 118.8(2) . . ?
C18 C17 C46 120.6(2) . . ?
C16 C17 C46 120.6(2) . . ?
C19 C18 C17 121.5(2) . . ?
C19 C18 H18 119.2 . . ?
C17 C18 H18 119.2 . . ?
C18 C19 C26 117.69(19) . . ?
C18 C19 C20 119.5(2) . . ?
C26 C19 C20 122.6(2) . . ?
C21 C20 C19 108.79(18) . . ?
C21 C20 H20A 109.9 . . ?
C19 C20 H20A 109.9 . . ?
C21 C20 H20B 109.9 . . ?
C19 C20 H20B 109.9 . . ?
H20A C20 H20B 108.3 . . ?
C25 C21 C22 117.5(2) . . ?
C25 C21 C20 120.0(2) . . ?
C22 C21 C20 121.7(2) . . ?
C23 C22 C21 120.9(2) . . ?
C23 C22 H22 119.5 . . ?
C21 C22 H22 119.5 . . ?
C22 C23 C24 120.6(2) . . ?
C22 C23 H23 119.7 . . ?
C24 C23 H23 119.7 . . ?
C23 C24 C1 120.3(2) . . ?
C23 C24 H24 119.9 . . ?
C1 C24 H24 119.9 . . ?
O25 C25 C21 119.7(2) . . ?
O25 C25 C1 118.10(19) . . ?
C21 C25 C1 121.9(2) . . ?
C25 O25 C29 114.85(17) . . ?
O26 C26 C15 118.66(19) . . ?
O26 C26 C19 118.82(19) . . ?
C15 C26 C19 122.5(2) . . ?
C26 O26 C33 113.8(6) . . ?
C26 O26 C33B 108.5(14) . . ?
C33 O26 C33B 7(2) . . ?
O27 C27 C13 118.52(18) . . ?
O27 C27 C9 119.3(2) . . ?
C13 C27 C9 121.8(2) . . ?
C27 O27 C37 119.7(2) . . ?
C27 O27 C37B 108.1(4) . . ?
C37 O27 C37B 40.6(4) . . ?
O28 C28 C3 119.96(19) . . ?
O28 C28 C7 118.2(2) . . ?
C3 C28 C7 121.7(2) . . ?
C28 O28 C41B 114.0(4) . . ?
C28 O28 C41 114.1(6) . . ?
C41B O28 C41 3.5(10) . . ?
O25 C29 C30 113.9(2) . . ?
O25 C29 H29A 108.8 . . ?
C30 C29 H29A 108.8 . . ?
O25 C29 H29B 108.8 . . ?
C30 C29 H29B 108.8 . . ?
H29A C29 H29B 107.7 . . ?
C29 C30 C31 112.8(2) . . ?
C29 C30 H30A 109.0 . . ?
C31 C30 H30A 109.0 . . ?
C29 C30 H30B 109.0 . . ?
C31 C30 H30B 109.0 . . ?
H30A C30 H30B 107.8 . . ?
C32 C31 C30 112.9(3) . . ?
C32 C31 H31A 109.0 . . ?
C30 C31 H31A 109.0 . . ?
C32 C31 H31B 109.0 . . ?
C30 C31 H31B 109.0 . . ?
H31A C31 H31B 107.8 . . ?
C31 C32 H32A 109.5 . . ?
C31 C32 H32B 109.5 . . ?
H32A C32 H32B 109.5 . . ?
C31 C32 H32C 109.5 . . ?
H32A C32 H32C 109.5 . . ?
H32B C32 H32C 109.5 . . ?
O26 C33 C34 111.3(11) . . ?
O26 C33 H33A 109.4 . . ?
C34 C33 H33A 109.4 . . ?
O26 C33 H33B 109.4 . . ?
C34 C33 H33B 109.4 . . ?
H33A C33 H33B 108.0 . . ?
C35 C34 C33 110.1(11) . . ?
C35 C34 H34A 109.6 . . ?
C33 C34 H34A 109.6 . . ?
C35 C34 H34B 109.6 . . ?
C33 C34 H34B 109.6 . . ?
H34A C34 H34B 108.2 . . ?
C36 C35 C34 113.6(8) . . ?
C36 C35 H35A 108.8 . . ?
C34 C35 H35A 108.8 . . ?
C36 C35 H35B 108.8 . . ?
C34 C35 H35B 108.8 . . ?
H35A C35 H35B 107.7 . . ?
C35 C36 H36A 109.5 . . ?
C35 C36 H36B 109.5 . . ?
H36A C36 H36B 109.5 . . ?
C35 C36 H36C 109.5 . . ?
H36A C36 H36C 109.5 . . ?
H36B C36 H36C 109.5 . . ?
C34B C33B O26 103(3) . . ?
C34B C33B H33C 111.2 . . ?
O26 C33B H33C 111.2 . . ?
C34B C33B H33D 111.2 . . ?
O26 C33B H33D 111.2 . . ?
H33C C33B H33D 109.1 . . ?
C33B C34B C35B 130(4) . . ?
C33B C34B H34C 104.8 . . ?
C35B C34B H34C 104.8 . . ?
C33B C34B H34D 104.8 . . ?
C35B C34B H34D 104.8 . . ?
H34C C34B H34D 105.8 . . ?
C36B C35B C34B 99(3) . . ?
C36B C35B H35C 111.9 . . ?
C34B C35B H35C 111.9 . . ?
C36B C35B H35D 111.9 . . ?
C34B C35B H35D 111.9 . . ?
H35C C35B H35D 109.6 . . ?
C35B C36B H36D 109.5 . . ?
C35B C36B H36E 109.5 . . ?
H36D C36B H36E 109.5 . . ?
C35B C36B H36F 109.5 . . ?
H36D C36B H36F 109.5 . . ?
H36E C36B H36F 109.5 . . ?
O27 C37 C38 112.0(5) . . ?
O27 C37 H37A 109.2 . . ?
C38 C37 H37A 109.2 . . ?
O27 C37 H37B 109.2 . . ?
C38 C37 H37B 109.2 . . ?
H37A C37 H37B 107.9 . . ?
C37 C38 C39 112.5(5) . . ?
C37 C38 H38A 109.1 . . ?
C39 C38 H38A 109.1 . . ?
C37 C38 H38B 109.1 . . ?
C39 C38 H38B 109.1 . . ?
H38A C38 H38B 107.8 . . ?
C40 C39 C38 116.9(8) . . ?
C40 C39 H39A 108.1 . . ?
C38 C39 H39A 108.1 . . ?
C40 C39 H39B 108.1 . . ?
C38 C39 H39B 108.1 . . ?
H39A C39 H39B 107.3 . . ?
C39 C40 H40A 109.5 . . ?
C39 C40 H40B 109.5 . . ?
H40A C40 H40B 109.5 . . ?
C39 C40 H40C 109.5 . . ?
H40A C40 H40C 109.5 . . ?
H40B C40 H40C 109.5 . . ?
C38B C37B O27 113.0(11) . . ?
C38B C37B H37C 109.0 . . ?
O27 C37B H37C 109.0 . . ?
C38B C37B H37D 109.0 . . ?
O27 C37B H37D 109.0 . . ?
H37C C37B H37D 107.8 . . ?
C37B C38B C39B 109.1(13) . . ?
C37B C38B H38C 109.9 . . ?
C39B C38B H38C 109.9 . . ?
C37B C38B H38D 109.9 . . ?
C39B C38B H38D 109.9 . . ?
H38C C38B H38D 108.3 . . ?
C38B C39B C40B 106.2(13) . . ?
C38B C39B H39C 110.5 . . ?
C40B C39B H39C 110.5 . . ?
C38B C39B H39D 110.5 . . ?
C40B C39B H39D 110.5 . . ?
H39C C39B H39D 108.7 . . ?
C39B C40B H40D 109.5 . . ?
C39B C40B H40E 109.5 . . ?
H40D C40B H40E 109.5 . . ?
C39B C40B H40F 109.5 . . ?
H40D C40B H40F 109.5 . . ?
H40E C40B H40F 109.5 . . ?
C42 C41 O28 110.1(12) . . ?
C42 C41 H41A 109.6 . . ?
O28 C41 H41A 109.6 . . ?
C42 C41 H41B 109.6 . . ?
O28 C41 H41B 109.6 . . ?
H41A C41 H41B 108.2 . . ?
C41 C42 C43 112.3(14) . . ?
C41 C42 H42A 109.1 . . ?
C43 C42 H42A 109.1 . . ?
C41 C42 H42B 109.1 . . ?
C43 C42 H42B 109.1 . . ?
H42A C42 H42B 107.9 . . ?
C44 C43 C42 110.6(10) . . ?
C44 C43 H43A 109.5 . . ?
C42 C43 H43A 109.5 . . ?
C44 C43 H43B 109.5 . . ?
C42 C43 H43B 109.5 . . ?
H43A C43 H43B 108.1 . . ?
C43 C44 H44A 109.5 . . ?
C43 C44 H44B 109.5 . . ?
H44A C44 H44B 109.5 . . ?
C43 C44 H44C 109.5 . . ?
H44A C44 H44C 109.5 . . ?
H44B C44 H44C 109.5 . . ?
C42B C41B O28 120.6(9) . . ?
C42B C41B H41C 107.2 . . ?
O28 C41B H41C 107.2 . . ?
C42B C41B H41D 107.2 . . ?
O28 C41B H41D 107.2 . . ?
H41C C41B H41D 106.8 . . ?
C41B C42B C43B 109.8(15) . . ?
C41B C42B H42C 109.7 . . ?
C43B C42B H42C 109.7 . . ?
C41B C42B H42D 109.7 . . ?
C43B C42B H42D 109.7 . . ?
H42C C42B H42D 108.2 . . ?
C44B C43B C42B 109.8(10) . . ?
C44B C43B H43C 109.7 . . ?
C42B C43B H43C 109.7 . . ?
C44B C43B H43D 109.7 . . ?
C42B C43B H43D 109.7 . . ?
H43C C43B H43D 108.2 . . ?
C43B C44B H44D 109.5 . . ?
C43B C44B H44E 109.5 . . ?
H44D C44B H44E 109.5 . . ?
C43B C44B H44F 109.5 . . ?
H44D C44B H44F 109.5 . . ?
H44E C44B H44F 109.5 . . ?
O45 C45 C5 125.5(2) . . ?
O45 C45 H45A 117.3 . . ?
C5 C45 H45A 117.3 . . ?
O46 C46 C17 124.9(2) . . ?
O46 C46 H46A 117.5 . . ?
C17 C46 H46A 117.5 . . ?

loop_
_geom_bond_atom_site_label_1
_geom_bond_atom_site_label_2
_geom_bond_distance
_geom_bond_site_symmetry_2
_geom_bond_publ_flag
C1 C24 1.387(3) . ?
C1 C25 1.399(3) . ?
C1 C2 1.514(3) . ?
C2 C3 1.521(3) . ?
C2 H2A 0.9800 . ?
C2 H2B 0.9800 . ?
C3 C4 1.383(3) . ?
C3 C28 1.405(3) . ?
C4 C5 1.398(3) . ?
C4 H4 0.9400 . ?
C5 C6 1.392(3) . ?
C5 C45 1.463(3) . ?
C6 C7 1.383(3) . ?
C6 H6 0.9400 . ?
C7 C28 1.408(3) . ?
C7 C8 1.521(3) . ?
C8 C9 1.514(3) . ?
C8 H8A 0.9800 . ?
C8 H8B 0.9800 . ?
C9 C27 1.400(3) . ?
C9 C10 1.401(3) . ?
C10 C11 1.376(4) . ?
C10 H10 0.9400 . ?
C11 C12 1.385(3) . ?
C11 H11 0.9400 . ?
C12 C13 1.389(3) . ?
C12 H12 0.9400 . ?
C13 C27 1.397(3) . ?
C13 C14 1.518(3) . ?
C14 C15 1.527(3) . ?
C14 H14A 0.9800 . ?
C14 H14B 0.9800 . ?
C15 C16 1.387(3) . ?
C15 C26 1.399(3) . ?
C16 C17 1.394(3) . ?
C16 H16 0.9400 . ?
C17 C18 1.394(3) . ?
C17 C46 1.459(3) . ?
C18 C19 1.387(3) . ?
C18 H18 0.9400 . ?
C19 C26 1.403(3) . ?
C19 C20 1.523(3) . ?
C20 C21 1.518(3) . ?
C20 H20A 0.9800 . ?
C20 H20B 0.9800 . ?
C21 C25 1.395(3) . ?
C21 C22 1.401(3) . ?
C22 C23 1.371(4) . ?
C22 H22 0.9400 . ?
C23 C24 1.387(4) . ?
C23 H23 0.9400 . ?
C24 H24 0.9400 . ?
C25 O25 1.383(3) . ?
O25 C29 1.442(3) . ?
C26 O26 1.388(3) . ?
O26 C33 1.425(10) . ?
O26 C33B 1.51(3) . ?
C27 O27 1.380(2) . ?
O27 C37 1.408(5) . ?
O27 C37B 1.559(11) . ?
C28 O28 1.381(3) . ?
O28 C41B 1.455(11) . ?
O28 C41 1.484(17) . ?
C29 C30 1.492(3) . ?
C29 H29A 0.9800 . ?
C29 H29B 0.9800 . ?
C30 C31 1.528(4) . ?
C30 H30A 0.9800 . ?
C30 H30B 0.9800 . ?
C31 C32 1.509(4) . ?
C31 H31A 0.9800 . ?
C31 H31B 0.9800 . ?
C32 H32A 0.9700 . ?
C32 H32B 0.9700 . ?
C32 H32C 0.9700 . ?
C33 C34 1.519(16) . ?
C33 H33A 0.9800 . ?
C33 H33B 0.9800 . ?
C34 C35 1.497(18) . ?
C34 H34A 0.9800 . ?
C34 H34B 0.9800 . ?
C35 C36 1.476(8) . ?
C35 H35A 0.9800 . ?
C35 H35B 0.9800 . ?
C36 H36A 0.9700 . ?
C36 H36B 0.9700 . ?
C36 H36C 0.9700 . ?
C33B C34B 1.39(6) . ?
C33B H33C 0.9800 . ?
C33B H33D 0.9800 . ?
C34B C35B 1.62(5) . ?
C34B H34C 0.9800 . ?
C34B H34D 0.9800 . ?
C35B C36B 1.58(4) . ?
C35B H35C 0.9800 . ?
C35B H35D 0.9800 . ?
C36B H36D 0.9700 . ?
C36B H36E 0.9700 . ?
C36B H36F 0.9700 . ?
C37 C38 1.486(6) . ?
C37 H37A 0.9800 . ?
C37 H37B 0.9800 . ?
C38 C39 1.563(9) . ?
C38 H38A 0.9800 . ?
C38 H38B 0.9800 . ?
C39 C40 1.410(15) . ?
C39 H39A 0.9800 . ?
C39 H39B 0.9800 . ?
C40 H40A 0.9700 . ?
C40 H40B 0.9700 . ?
C40 H40C 0.9700 . ?
C37B C38B 1.444(14) . ?
C37B H37C 0.9800 . ?
C37B H37D 0.9800 . ?
C38B C39B 1.54(2) . ?
C38B H38C 0.9800 . ?
C38B H38D 0.9800 . ?
C39B C40B 1.59(2) . ?
C39B H39C 0.9800 . ?
C39B H39D 0.9800 . ?
C40B H40D 0.9700 . ?
C40B H40E 0.9700 . ?
C40B H40F 0.9700 . ?
C41 C42 1.472(18) . ?
C41 H41A 0.9800 . ?
C41 H41B 0.9800 . ?
C42 C43 1.615(14) . ?
C42 H42A 0.9800 . ?
C42 H42B 0.9800 . ?
C43 C44 1.469(12) . ?
C43 H43A 0.9800 . ?
C43 H43B 0.9800 . ?
C44 H44A 0.9700 . ?
C44 H44B 0.9700 . ?
C44 H44C 0.9700 . ?
C41B C42B 1.402(15) . ?
C41B H41C 0.9800 . ?
C41B H41D 0.9800 . ?
C42B C43B 1.541(17) . ?
C42B H42C 0.9800 . ?
C42B H42D 0.9800 . ?
C43B C44B 1.447(13) . ?
C43B H43C 0.9800 . ?
C43B H43D 0.9800 . ?
C44B H44D 0.9700 . ?
C44B H44E 0.9700 . ?
C44B H44F 0.9700 . ?
C45 O45 1.212(3) . ?
C45 H45A 0.9400 . ?
C46 O46 1.220(3) . ?
C46 H46A 0.9400 . ?

loop_
_geom_torsion_atom_site_label_1
_geom_torsion_atom_site_label_2
_geom_torsion_atom_site_label_3
_geom_torsion_atom_site_label_4
_geom_torsion
_geom_torsion_site_symmetry_1
_geom_torsion_site_symmetry_2
_geom_torsion_site_symmetry_3
_geom_torsion_site_symmetry_4
_geom_torsion_publ_flag
O25 C29 C30 C31 178.7(2) . . . . ?
C29 C30 C31 C32 174.5(3) . . . . ?
O26 C33 C34 C35 -62.1(14) . . . . ?
C33 C34 C35 C36 -176.1(10) . . . . ?
O26 C33B C34B C35B -49(6) . . . . ?
C33B C34B C35B C36B -67(6) . . . . ?
O27 C37 C38 C39 173.7(5) . . . . ?
C37 C38 C39 C40 -156.1(9) . . . . ?
O27 C37B C38B C39B 179.1(8) . . . . ?
C37B C38B C39B C40B 82.2(16) . . . . ?
O28 C41 C42 C43 167.9(10) . . . . ?
C41 C42 C43 C44 68.2(16) . . . . ?
O28 C41B C42B C43B 178.4(9) . . . . ?
C41B C42B C43B C44B 165.6(12) . . . . ?
